data_4066948
loop_
_publ_author_name
'Kuppuswamy, Subramaniam'
'Ghiviriga, Ion'
'Abboud, Khalil A.'
'Veige, Adam S.'

_publ_section_title
;
 Activation of an Aryl C&#x2212;H Bond Converts Chelating Diphenolate
 Ligands Bound to Zirconium into Trianionic Pincer Ligands: \s-Donor
 Ligand Effects versus Thermolysis
;
_journal_issue 24
_journal_name_full Organometallics
_journal_page_first 6711
_journal_paper_doi 10.1021/om100732d
_journal_volume 29
_journal_year 2010
_chemical_formula_sum 'C38 H40 N2 O2 Zr'
_chemical_formula_weight 647.94
_chemical_name_systematic
; 
 ? 
;
_space_group_IT_number 14
_symmetry_cell_setting monoclinic
_symmetry_space_group_name_Hall '-P 2ybc'
_symmetry_space_group_name_H-M 'P 1 21/c 1'
_atom_sites_solution_hydrogens geom
_atom_sites_solution_primary direct
_atom_sites_solution_secondary difmap
_audit_creation_method SHELXL-97
_audit_update_record
;
2010-05-07 # Formatted by publCIF
;
_cell_angle_alpha 90.00
_cell_angle_beta 97.364(5)
_cell_angle_gamma 90.00
_cell_formula_units_Z 4
_cell_length_a 11.4471(10)
_cell_length_b 17.0000(15)
_cell_length_c 16.9534(14)
_cell_measurement_reflns_used 167
_cell_measurement_temperature 296(2)
_cell_measurement_theta_max 28.0
_cell_measurement_theta_min 2.0
_cell_volume 3271.9(5)
_computing_cell_refinement 'Bruker APEX2'
_computing_data_collection 'Bruker APEX2 (Bruker, 2008)'
_computing_data_reduction 'Bruker SAINT (Bruker, 2008)'
_computing_molecular_graphics 'Bruker SHELXTL'
_computing_publication_material 'Bruker SHELXTL'
_computing_structure_refinement 'Bruker SHELXTL'
_computing_structure_solution 'Bruker SHELXTL (Bruker, 2008)'
_diffrn_ambient_temperature 100(2)
_diffrn_measured_fraction_theta_full 1.000
_diffrn_measured_fraction_theta_max 1.000
_diffrn_measurement_device_type 'Bruker APEX-II CCD'
_diffrn_measurement_method '\w scans'
_diffrn_radiation_monochromator graphite
_diffrn_radiation_source 'fine-focus sealed tube'
_diffrn_radiation_type MoK\a
_diffrn_radiation_wavelength 0.71073
_diffrn_reflns_av_R_equivalents 0.0844
_diffrn_reflns_av_sigmaI/netI 0.0691
_diffrn_reflns_limit_h_max 14
_diffrn_reflns_limit_h_min -14
_diffrn_reflns_limit_k_max 22
_diffrn_reflns_limit_k_min -20
_diffrn_reflns_limit_l_max 22
_diffrn_reflns_limit_l_min -22
_diffrn_reflns_number 46655
_diffrn_reflns_theta_full 27.50
_diffrn_reflns_theta_max 27.50
_diffrn_reflns_theta_min 1.70
_exptl_absorpt_coefficient_mu 0.371
_exptl_absorpt_correction_T_max 0.9868
_exptl_absorpt_correction_T_min 0.9561
_exptl_absorpt_correction_type numerical
_exptl_absorpt_process_details 'based on measured indexed crystal faces, Bruker SHELXTL  v6.12 (Bruker 2007)'
_exptl_crystal_colour colourless
_exptl_crystal_density_diffrn 1.315
_exptl_crystal_density_method 'not measured'
_exptl_crystal_description plates
_exptl_crystal_F_000 1352
_exptl_crystal_size_max 0.12
_exptl_crystal_size_mid 0.11
_exptl_crystal_size_min 0.04
_refine_diff_density_max 0.425
_refine_diff_density_min -0.421
_refine_diff_density_rms 0.061
_refine_ls_extinction_method none
_refine_ls_goodness_of_fit_ref 0.914
_refine_ls_hydrogen_treatment mixed
_refine_ls_matrix_type full
_refine_ls_number_parameters 407
_refine_ls_number_reflns 7507
_refine_ls_number_restraints 0
_refine_ls_restrained_S_all 0.914
_refine_ls_R_factor_all 0.0680
_refine_ls_R_factor_gt 0.0365
_refine_ls_shift/su_max 0.002
_refine_ls_shift/su_mean 0.000
_refine_ls_structure_factor_coef Fsqd
_refine_ls_weighting_details 'calc w=1/[\s^2^(Fo^2^)+(0.0318P)^2^] where P=(Fo^2^+2Fc^2^)/3'
_refine_ls_weighting_scheme calc
_refine_ls_wR_factor_gt 0.0701
_refine_ls_wR_factor_ref 0.0769
_reflns_number_gt 5084
_reflns_number_total 7507
_reflns_threshold_expression I>2\s(I)
_cod_data_source_file om100732d_si_002.cif
_cod_data_source_block kuppu15
_cod_depositor_comments
;
The following automatic conversions were performed:

'_symmetry_cell_setting' value 'Monoclinic' changed to 'monoclinic'
according to /home/saulius/struct/CIF-dictionaries/cif_core.dic
dictionary named 'cif_core.dic' version 2.4.1 from 2010-06-29.

Automatic conversion script
Id: cif_fix_values 1715 2011-07-08 13:25:40Z adriana 
;
_cod_original_sg_symbol_H-M P21/c
_cod_database_code 4066948

loop_
_symmetry_equiv_pos_as_xyz
'x, y, z'
'-x, y+1/2, -z+1/2'
'-x, -y, -z'
'x, -y-1/2, z-1/2'

loop_
_atom_site_label
_atom_site_type_symbol
_atom_site_fract_x
_atom_site_fract_y
_atom_site_fract_z
_atom_site_U_iso_or_equiv
_atom_site_adp_type
_atom_site_occupancy
_atom_site_symmetry_multiplicity
_atom_site_calc_flag
_atom_site_refinement_flags
Zr1 Zr 0.607149(19) 0.304936(13) 0.510855(13) 0.02220(7) Uani 1 1 d .
O1 O 0.77320(13) 0.29023(8) 0.55692(9) 0.0246(4) Uani 1 1 d .
O2 O 0.46149(13) 0.25615(9) 0.45554(9) 0.0247(4) Uani 1 1 d .
N1 N 0.66439(17) 0.32242(11) 0.38562(11) 0.0286(5) Uani 1 1 d .
N2 N 0.53605(16) 0.27447(11) 0.62427(11) 0.0246(4) Uani 1 1 d .
C1 C 0.6611(2) 0.14243(13) 0.50013(13) 0.0227(5) Uani 1 1 d .
H1 H 0.631(2) 0.1650(13) 0.5434(14) 0.034(7) Uiso 1 1 d .
C2 C 0.7832(2) 0.13377(13) 0.50046(13) 0.0252(5) Uani 1 1 d .
C3 C 0.8212(2) 0.08877(13) 0.43941(14) 0.0309(6) Uani 1 1 d .
H3 H 0.9014 0.0823 0.4375 0.037 Uiso 1 1 calc R
C4 C 0.7418(2) 0.05399(14) 0.38219(14) 0.0327(6) Uani 1 1 d .
H4 H 0.7689 0.0232 0.3430 0.039 Uiso 1 1 calc R
C5 C 0.6222(2) 0.06437(13) 0.38250(13) 0.0302(6) Uani 1 1 d .
H5 H 0.5699 0.0411 0.3428 0.036 Uiso 1 1 calc R
C6 C 0.5783(2) 0.10924(13) 0.44124(13) 0.0248(5) Uani 1 1 d .
C7 C 0.8724(2) 0.16757(13) 0.56232(14) 0.0264(5) Uani 1 1 d .
C8 C 0.86697(19) 0.24659(14) 0.58640(13) 0.0243(5) Uani 1 1 d .
C9 C 0.9601(2) 0.28103(14) 0.63866(14) 0.0287(6) Uani 1 1 d .
C10 C 1.0526(2) 0.23228(17) 0.66714(15) 0.0399(7) Uani 1 1 d .
H10 H 1.1139 0.2532 0.7022 0.048 Uiso 1 1 calc R
C11 C 1.0583(2) 0.15408(17) 0.64609(17) 0.0464(7) Uani 1 1 d .
H11 H 1.1217 0.1231 0.6671 0.056 Uiso 1 1 calc R
C12 C 0.9687(2) 0.12240(15) 0.59355(16) 0.0368(6) Uani 1 1 d .
H12 H 0.9728 0.0699 0.5787 0.044 Uiso 1 1 calc R
C13 C 0.4486(2) 0.11796(14) 0.43912(12) 0.0259(5) Uani 1 1 d .
C14 C 0.39358(19) 0.19148(15) 0.44418(12) 0.0254(5) Uani 1 1 d .
C15 C 0.2690(2) 0.19880(16) 0.43505(12) 0.0305(5) Uani 1 1 d .
C16 C 0.2050(2) 0.12907(17) 0.42270(14) 0.0398(7) Uani 1 1 d .
H16 H 0.1232 0.1316 0.4175 0.048 Uiso 1 1 calc R
C17 C 0.2574(2) 0.05668(17) 0.41788(15) 0.0441(7) Uani 1 1 d .
H17 H 0.2113 0.0117 0.4092 0.053 Uiso 1 1 calc R
C18 C 0.3782(2) 0.05107(15) 0.42588(14) 0.0347(6) Uani 1 1 d .
H18 H 0.4134 0.0021 0.4224 0.042 Uiso 1 1 calc R
C19 C 0.9578(2) 0.36851(15) 0.66063(14) 0.0329(6) Uani 1 1 d .
C20 C 0.9496(2) 0.42079(14) 0.58660(14) 0.0314(6) Uani 1 1 d .
H20A H 1.0149 0.4100 0.5580 0.047 Uiso 1 1 calc R
H20B H 0.9514 0.4751 0.6023 0.047 Uiso 1 1 calc R
H20C H 0.8772 0.4101 0.5531 0.047 Uiso 1 1 calc R
C21 C 0.8537(3) 0.38544(16) 0.70671(16) 0.0496(8) Uani 1 1 d .
H21A H 0.7815 0.3714 0.6746 0.074 Uiso 1 1 calc R
H21B H 0.8524 0.4404 0.7195 0.074 Uiso 1 1 calc R
H21C H 0.8621 0.3551 0.7549 0.074 Uiso 1 1 calc R
C22 C 1.0706(3) 0.39154(16) 0.71464(16) 0.0503(8) Uani 1 1 d .
H22A H 1.0794 0.3588 0.7611 0.076 Uiso 1 1 calc R
H22B H 1.0657 0.4456 0.7302 0.076 Uiso 1 1 calc R
H22C H 1.1373 0.3846 0.6863 0.076 Uiso 1 1 calc R
C23 C 0.2077(2) 0.27847(16) 0.43797(15) 0.0377(7) Uani 1 1 d .
C24 C 0.2433(2) 0.33435(15) 0.37379(16) 0.0396(7) Uani 1 1 d .
H24A H 0.3268 0.3430 0.3826 0.059 Uiso 1 1 calc R
H24B H 0.2030 0.3836 0.3765 0.059 Uiso 1 1 calc R
H24C H 0.2222 0.3113 0.3222 0.059 Uiso 1 1 calc R
C25 C 0.2404(2) 0.31717(19) 0.52027(15) 0.0516(8) Uani 1 1 d .
H25A H 0.3239 0.3259 0.5294 0.077 Uiso 1 1 calc R
H25B H 0.2176 0.2831 0.5608 0.077 Uiso 1 1 calc R
H25C H 0.2000 0.3665 0.5217 0.077 Uiso 1 1 calc R
C26 C 0.0734(2) 0.27129(19) 0.42448(17) 0.0511(8) Uani 1 1 d .
H26A H 0.0389 0.3227 0.4258 0.077 Uiso 1 1 calc R
H26B H 0.0477 0.2392 0.4656 0.077 Uiso 1 1 calc R
H26C H 0.0495 0.2475 0.3736 0.077 Uiso 1 1 calc R
C27 C 0.6074(3) 0.42910(16) 0.45453(16) 0.0358(6) Uani 1 1 d .
H27A H 0.636(2) 0.4817(16) 0.4737(15) 0.049(8) Uiso 1 1 d .
H27B H 0.524(3) 0.4320(16) 0.4338(16) 0.062(9) Uiso 1 1 d .
C28 C 0.6784(2) 0.40025(15) 0.39574(14) 0.0322(6) Uani 1 1 d .
C29 C 0.7599(2) 0.44072(16) 0.35533(17) 0.0433(7) Uani 1 1 d .
H29 H 0.7740 0.4941 0.3643 0.052 Uiso 1 1 calc R
C30 C 0.8178(3) 0.40007(16) 0.30267(18) 0.0537(8) Uani 1 1 d .
H30 H 0.8715 0.4261 0.2752 0.064 Uiso 1 1 calc R
C31 C 0.7972(2) 0.31987(15) 0.28966(16) 0.0405(7) Uani 1 1 d .
H31 H 0.8343 0.2926 0.2523 0.049 Uiso 1 1 calc R
C32 C 0.7226(2) 0.28319(14) 0.33236(14) 0.0327(6) Uani 1 1 d .
H32 H 0.7102 0.2294 0.3254 0.039 Uiso 1 1 calc R
C33 C 0.4928(3) 0.14795(15) 0.68214(16) 0.0464(7) Uani 1 1 d .
H33A H 0.4490 0.1280 0.6342 0.070 Uiso 1 1 calc R
H33B H 0.4595 0.1281 0.7273 0.070 Uiso 1 1 calc R
H33C H 0.5734 0.1313 0.6850 0.070 Uiso 1 1 calc R
C34 C 0.4874(2) 0.23566(15) 0.68182(14) 0.0314(6) Uani 1 1 d .
C35 C 0.4327(2) 0.27885(15) 0.73500(14) 0.0351(6) Uani 1 1 d .
H35 H 0.3996 0.2534 0.7753 0.042 Uiso 1 1 calc R
C36 C 0.4264(2) 0.36006(16) 0.72888(14) 0.0348(6) Uani 1 1 d .
H36 H 0.3881 0.3890 0.7644 0.042 Uiso 1 1 calc R
C37 C 0.4772(2) 0.39760(15) 0.66997(14) 0.0320(6) Uani 1 1 d .
H37 H 0.4751 0.4522 0.6660 0.038 Uiso 1 1 calc R
C38 C 0.53224(19) 0.35278(14) 0.61613(13) 0.0261(5) Uani 1 1 d .

loop_
_atom_site_aniso_label
_atom_site_aniso_U_11
_atom_site_aniso_U_22
_atom_site_aniso_U_33
_atom_site_aniso_U_23
_atom_site_aniso_U_13
_atom_site_aniso_U_12
Zr1 0.02165(11) 0.02298(12) 0.02365(11) -0.00084(10) 0.00941(8) -0.00277(11)
O1 0.0219(8) 0.0226(9) 0.0307(9) -0.0027(7) 0.0091(7) -0.0036(7)
O2 0.0232(8) 0.0269(9) 0.0252(9) -0.0017(7) 0.0069(7) -0.0013(7)
N1 0.0306(11) 0.0254(12) 0.0316(11) 0.0069(8) 0.0113(9) 0.0032(9)
N2 0.0221(10) 0.0297(11) 0.0224(10) -0.0006(8) 0.0047(8) -0.0054(9)
C1 0.0284(13) 0.0196(12) 0.0216(12) 0.0016(9) 0.0086(10) -0.0034(10)
C2 0.0296(13) 0.0163(12) 0.0309(13) 0.0063(9) 0.0089(10) -0.001(1)
C3 0.0319(14) 0.0221(13) 0.0422(15) 0.0058(11) 0.0175(12) 0.0042(11)
C4 0.0478(17) 0.0222(13) 0.0303(14) 0.0006(10) 0.0131(12) 0.0022(12)
C5 0.0479(16) 0.0207(13) 0.0215(13) 0.0028(9) 0.0022(11) -0.0037(12)
C6 0.0337(14) 0.0187(12) 0.0221(12) 0.0079(9) 0.004(1) -0.005(1)
C7 0.0218(12) 0.0251(13) 0.0339(14) 0.006(1) 0.0099(10) -0.0013(10)
C8 0.0222(12) 0.0290(13) 0.0236(12) 0.0043(10) 0.0097(10) -0.0027(11)
C9 0.0275(13) 0.0353(15) 0.0244(13) 0.0036(10) 0.0072(10) -0.0108(11)
C10 0.0312(15) 0.0477(18) 0.0380(16) 0.0116(13) -0.0064(12) -0.0123(13)
C11 0.0334(16) 0.0418(18) 0.061(2) 0.0201(14) -0.0053(14) -0.0006(14)
C12 0.0315(15) 0.0278(15) 0.0509(17) 0.0080(12) 0.0042(13) -0.0003(12)
C13 0.0319(14) 0.0291(14) 0.0161(11) 0.0054(9) 0.0009(10) -0.0091(11)
C14 0.0270(12) 0.0346(14) 0.0153(11) 0.0018(10) 0.0054(9) -0.0082(12)
C15 0.0258(12) 0.0503(16) 0.0159(11) 0.0037(11) 0.0047(9) -0.0053(13)
C16 0.0249(14) 0.064(2) 0.0293(14) 0.0143(13) -0.0005(11) -0.0139(14)
C17 0.0443(17) 0.0481(19) 0.0369(16) 0.0195(13) -0.0063(13) -0.0258(15)
C18 0.0435(16) 0.0326(15) 0.0260(13) 0.0105(10) -0.0028(11) -0.0136(13)
C19 0.0345(15) 0.0377(15) 0.0269(14) -0.0017(11) 0.0059(11) -0.0143(12)
C20 0.0262(13) 0.0325(14) 0.0361(14) 0.0003(11) 0.0064(11) -0.0049(11)
C21 0.065(2) 0.0448(18) 0.0456(17) -0.0184(13) 0.0314(15) -0.0217(15)
C22 0.063(2) 0.0436(18) 0.0408(17) 0.0048(13) -0.0082(14) -0.0258(15)
C23 0.0223(13) 0.0616(19) 0.0298(14) -0.0118(12) 0.0056(11) 0.0010(12)
C24 0.0344(15) 0.0404(16) 0.0433(17) -0.0048(12) 0.0020(13) 0.0102(13)
C25 0.0261(14) 0.094(2) 0.0354(16) -0.0250(15) 0.0050(12) 0.0038(15)
C26 0.0231(14) 0.087(2) 0.0437(17) -0.0168(15) 0.0043(12) 0.0029(14)
C27 0.0436(17) 0.0274(16) 0.0391(16) 0.0000(12) 0.0154(13) -0.0029(13)
C28 0.0299(14) 0.0351(16) 0.0325(14) 0.0016(11) 0.0076(11) -0.0017(12)
C29 0.0415(16) 0.0335(16) 0.0601(19) -0.0019(13) 0.0269(14) -0.0110(13)
C30 0.064(2) 0.0392(18) 0.066(2) 0.0016(15) 0.0395(17) -0.0122(16)
C31 0.0437(16) 0.0404(18) 0.0418(16) -0.0037(12) 0.0216(13) 0.0003(13)
C32 0.0384(15) 0.0283(15) 0.0316(14) 0.0003(10) 0.0048(11) 0.0009(11)
C33 0.065(2) 0.0404(18) 0.0375(16) 0.0054(13) 0.0213(14) -0.0115(15)
C34 0.0312(14) 0.0393(16) 0.0241(13) -0.0006(11) 0.0052(11) -0.0097(12)
C35 0.0370(15) 0.0483(17) 0.0222(13) 0.0003(11) 0.0124(11) -0.0100(13)
C36 0.0316(14) 0.0488(17) 0.0247(13) -0.0102(12) 0.0070(11) 0.0010(13)
C37 0.0344(14) 0.0345(15) 0.0271(13) -0.0068(11) 0.0043(11) -0.0012(12)
C38 0.0209(12) 0.0309(14) 0.0271(13) -0.0022(10) 0.005(1) -0.0024(11)

loop_
_atom_type_symbol
_atom_type_description
_atom_type_scat_dispersion_real
_atom_type_scat_dispersion_imag
_atom_type_scat_source
C C 0.0033 0.0016 'International Tables Vol C Tables 4.2.6.8 and 6.1.1.4'
H H 0.0000 0.0000 'International Tables Vol C Tables 4.2.6.8 and 6.1.1.4'
N N 0.0061 0.0033 'International Tables Vol C Tables 4.2.6.8 and 6.1.1.4'
O O 0.0106 0.0060 'International Tables Vol C Tables 4.2.6.8 and 6.1.1.4'
Zr Zr -2.9673 0.5597 'International Tables Vol C Tables 4.2.6.8 and 6.1.1.4'

loop_
_geom_angle_atom_site_label_1
_geom_angle_atom_site_label_2
_geom_angle_atom_site_label_3
_geom_angle
O1 Zr1 O2 147.18(6)
O1 Zr1 C38 100.30(7)
O2 Zr1 C38 98.31(7)
O1 Zr1 N2 93.92(6)
O2 Zr1 N2 86.18(6)
C38 Zr1 N2 34.82(7)
O1 Zr1 C27 103.08(9)
O2 Zr1 C27 103.36(9)
C38 Zr1 C27 91.06(9)
N2 Zr1 C27 125.70(8)
O1 Zr1 N1 90.44(6)
O2 Zr1 N1 86.55(6)
C38 Zr1 N1 150.26(8)
N2 Zr1 N1 172.05(7)
C27 Zr1 N1 59.38(8)
O1 Zr1 C28 89.83(7)
O2 Zr1 C28 102.66(7)
C38 Zr1 C28 122.31(8)
N2 Zr1 C28 157.10(7)
C27 Zr1 C28 31.96(8)
N1 Zr1 C28 29.26(7)
O1 Zr1 C1 72.33(6)
O2 Zr1 C1 74.93(6)
C38 Zr1 C1 120.98(8)
N2 Zr1 C1 86.33(7)
C27 Zr1 C1 147.95(8)
N1 Zr1 C1 88.67(6)
C28 Zr1 C1 116.25(7)
C8 O1 Zr1 153.71(14)
C14 O2 Zr1 147.45(14)
C28 N1 C32 120.4(2)
C28 N1 Zr1 93.02(14)
C32 N1 Zr1 139.73(16)
C38 N2 C34 123.2(2)
C38 N2 Zr1 72.09(13)
C34 N2 Zr1 163.24(16)
C6 C1 C2 122.8(2)
C6 C1 Zr1 107.68(15)
C2 C1 Zr1 109.02(14)
C6 C1 H1 116.3(15)
C2 C1 H1 120.4(15)
Zr1 C1 H1 56.2(14)
C3 C2 C1 117.2(2)
C3 C2 C7 119.0(2)
C1 C2 C7 123.8(2)
C4 C3 C2 121.1(2)
C4 C3 H3 119.4
C2 C3 H3 119.4
C3 C4 C5 120.5(2)
C3 C4 H4 119.7
C5 C4 H4 119.7
C4 C5 C6 121.3(2)
C4 C5 H5 119.3
C6 C5 H5 119.3
C5 C6 C1 117.0(2)
C5 C6 C13 119.1(2)
C1 C6 C13 123.9(2)
C12 C7 C8 118.6(2)
C12 C7 C2 119.7(2)
C8 C7 C2 121.6(2)
O1 C8 C7 118.7(2)
O1 C8 C9 120.2(2)
C7 C8 C9 121.1(2)
C10 C9 C8 116.8(2)
C10 C9 C19 122.2(2)
C8 C9 C19 121.0(2)
C11 C10 C9 123.1(2)
C11 C10 H10 118.4
C9 C10 H10 118.4
C12 C11 C10 119.2(3)
C12 C11 H11 120.4
C10 C11 H11 120.4
C11 C12 C7 121.2(2)
C11 C12 H12 119.4
C7 C12 H12 119.4
C18 C13 C14 118.7(2)
C18 C13 C6 118.5(2)
C14 C13 C6 122.7(2)
O2 C14 C13 118.63(19)
O2 C14 C15 119.8(2)
C13 C14 C15 121.5(2)
C16 C15 C14 116.3(2)
C16 C15 C23 121.5(2)
C14 C15 C23 122.2(2)
C17 C16 C15 123.0(2)
C17 C16 H16 118.5
C15 C16 H16 118.5
C18 C17 C16 119.8(2)
C18 C17 H17 120.1
C16 C17 H17 120.1
C17 C18 C13 120.8(3)
C17 C18 H18 119.6
C13 C18 H18 119.6
C20 C19 C21 109.8(2)
C20 C19 C9 111.40(19)
C21 C19 C9 110.15(19)
C20 C19 C22 107.42(19)
C21 C19 C22 107.3(2)
C9 C19 C22 110.6(2)
C19 C20 H20A 109.5
C19 C20 H20B 109.5
H20A C20 H20B 109.5
C19 C20 H20C 109.5
H20A C20 H20C 109.5
H20B C20 H20C 109.5
C19 C21 H21A 109.5
C19 C21 H21B 109.5
H21A C21 H21B 109.5
C19 C21 H21C 109.5
H21A C21 H21C 109.5
H21B C21 H21C 109.5
C19 C22 H22A 109.5
C19 C22 H22B 109.5
H22A C22 H22B 109.5
C19 C22 H22C 109.5
H22A C22 H22C 109.5
H22B C22 H22C 109.5
C15 C23 C26 112.4(2)
C15 C23 C24 111.10(19)
C26 C23 C24 107.2(2)
C15 C23 C25 110.3(2)
C26 C23 C25 107.0(2)
C24 C23 C25 108.7(2)
C23 C24 H24A 109.5
C23 C24 H24B 109.5
H24A C24 H24B 109.5
C23 C24 H24C 109.5
H24A C24 H24C 109.5
H24B C24 H24C 109.5
C23 C25 H25A 109.5
C23 C25 H25B 109.5
H25A C25 H25B 109.5
C23 C25 H25C 109.5
H25A C25 H25C 109.5
H25B C25 H25C 109.5
C23 C26 H26A 109.5
C23 C26 H26B 109.5
H26A C26 H26B 109.5
C23 C26 H26C 109.5
H26A C26 H26C 109.5
H26B C26 H26C 109.5
C28 C27 Zr1 90.32(16)
C28 C27 H27A 110.0(15)
Zr1 C27 H27A 134.7(15)
C28 C27 H27B 112.1(17)
Zr1 C27 H27B 98.2(17)
H27A C27 H27B 110(2)
N1 C28 C29 119.8(2)
N1 C28 C27 110.7(2)
C29 C28 C27 129.4(2)
N1 C28 Zr1 57.72(12)
C29 C28 Zr1 155.96(19)
C27 C28 Zr1 57.73(13)
C30 C29 C28 118.6(2)
C30 C29 H29 120.7
C28 C29 H29 120.7
C29 C30 C31 120.7(2)
C29 C30 H30 119.6
C31 C30 H30 119.6
C32 C31 C30 118.3(2)
C32 C31 H31 120.8
C30 C31 H31 120.8
C31 C32 N1 121.9(2)
C31 C32 H32 119.0
N1 C32 H32 119.0
C34 C33 H33A 109.5
C34 C33 H33B 109.5
H33A C33 H33B 109.5
C34 C33 H33C 109.5
H33A C33 H33C 109.5
H33B C33 H33C 109.5
N2 C34 C35 118.4(2)
N2 C34 C33 117.9(2)
C35 C34 C33 123.6(2)
C34 C35 C36 120.4(2)
C34 C35 H35 119.8
C36 C35 H35 119.8
C37 C36 C35 119.6(2)
C37 C36 H36 120.2
C35 C36 H36 120.2
C36 C37 C38 119.2(2)
C36 C37 H37 120.4
C38 C37 H37 120.4
N2 C38 C37 119.1(2)
N2 C38 Zr1 73.08(13)
C37 C38 Zr1 166.40(19)

loop_
_geom_bond_atom_site_label_1
_geom_bond_atom_site_label_2
_geom_bond_distance
Zr1 O1 1.9760(15)
Zr1 O2 1.9866(15)
Zr1 C38 2.230(2)
Zr1 N2 2.2425(18)
Zr1 C27 2.317(3)
Zr1 N1 2.3199(19)
Zr1 C28 2.740(2)
Zr1 C1 2.842(2)
O1 C8 1.347(3)
O2 C14 1.346(3)
N1 C28 1.341(3)
N1 C32 1.363(3)
N2 C38 1.339(3)
N2 C34 1.355(3)
C1 C6 1.404(3)
C1 C2 1.405(3)
C1 H1 0.93(2)
C2 C3 1.400(3)
C2 C7 1.482(3)
C3 C4 1.375(3)
C3 H3 0.9300
C4 C5 1.381(3)
C4 H4 0.9300
C5 C6 1.398(3)
C5 H5 0.9300
C6 C13 1.487(3)
C7 C12 1.392(3)
C7 C8 1.408(3)
C8 C9 1.422(3)
C9 C10 1.382(3)
C9 C19 1.534(3)
C10 C11 1.380(4)
C10 H10 0.9300
C11 C12 1.378(4)
C11 H11 0.9300
C12 H12 0.9300
C13 C18 1.395(3)
C13 C14 1.407(3)
C14 C15 1.420(3)
C15 C16 1.395(3)
C15 C23 1.529(4)
C16 C17 1.376(4)
C16 H16 0.9300
C17 C18 1.375(3)
C17 H17 0.9300
C18 H18 0.9300
C19 C20 1.531(3)
C19 C21 1.533(3)
C19 C22 1.535(3)
C20 H20A 0.9600
C20 H20B 0.9600
C20 H20C 0.9600
C21 H21A 0.9600
C21 H21B 0.9600
C21 H21C 0.9600
C22 H22A 0.9600
C22 H22B 0.9600
C22 H22C 0.9600
C23 C26 1.529(3)
C23 C24 1.538(4)
C23 C25 1.545(3)
C24 H24A 0.9600
C24 H24B 0.9600
C24 H24C 0.9600
C25 H25A 0.9600
C25 H25B 0.9600
C25 H25C 0.9600
C26 H26A 0.9600
C26 H26B 0.9600
C26 H26C 0.9600
C27 C28 1.450(3)
C27 H27A 0.99(3)
C27 H27B 0.97(3)
C28 C29 1.405(3)
C29 C30 1.366(4)
C29 H29 0.9300
C30 C31 1.396(4)
C30 H30 0.9300
C31 C32 1.342(3)
C31 H31 0.9300
C32 H32 0.9300
C33 C34 1.492(3)
C33 H33A 0.9600
C33 H33B 0.9600
C33 H33C 0.9600
C34 C35 1.375(3)
C35 C36 1.386(3)
C35 H35 0.9300
C36 C37 1.376(3)
C36 H36 0.9300
C37 C38 1.399(3)
C37 H37 0.9300
